data_4082701
loop_
_publ_author_name
'Juriba\<si\'c, Marina'
'Halasz, Ivan'
'Babi\'c, Darko'
'Cin\<ci\'c, Dominik'
'Plavec, Janez'
'\'Curi\'c, Manda'

_publ_section_title
;
 Aging and Ball-Milling as Low-Energy and Environmentally Friendly Methods
 for the Synthesis of Pd(II) Photosensitizers
;
_journal_issue 5
_journal_name_full Organometallics
_journal_page_first 1227
_journal_paper_doi 10.1021/om500008v
_journal_volume 33
_journal_year 2014
_chemical_formula_moiety 'C80 H64 Cl2 Fe2 N2 P4 Pd2'
_chemical_formula_sum 'C80 H64 Cl2 Fe2 N2 P4 Pd2'
_chemical_formula_weight 1572.61
_space_group_IT_number 2
_symmetry_cell_setting triclinic
_symmetry_space_group_name_Hall '-P 1'
_symmetry_space_group_name_H-M 'P -1'
_cell_angle_alpha 74.3792(19)
_cell_angle_beta 88.4213(25)
_cell_angle_gamma 99.7528(22)
_cell_formula_units_Z 1
_cell_length_a 11.02545(33)
_cell_length_b 11.60073(62)
_cell_length_c 13.98527(47)
_cell_measurement_temperature 293
_cell_volume 1692.75(12)
_computing_cell_refinement Topas
_computing_data_collection Bruker
_computing_data_reduction none
_computing_structure_refinement Topas
_computing_structure_solution Topas
_diffrn_ambient_temperature 293
_diffrn_radiation_type 'Cu K\a_1'
_diffrn_radiation_wavelength 1.54059
_exptl_crystal_density_diffrn 1.543
_pd_proc_ls_prof_R_factor 0.044
_pd_proc_ls_prof_wR_factor 0.049
_refine_ls_goodness_of_fit_all 2.94
_refine_ls_hydrogen_treatment mixed
_refine_ls_number_parameters 284
_refine_ls_R_Fsqd_factor 0.007
_refine_ls_shift/su_max <0.01
_refine_ls_structure_factor_coef Fsqd
_cod_data_source_file om500008v_si_003.cif
_cod_data_source_block 1D
_cod_original_sg_symbol_H-M P-1
_cod_database_code 4082701

loop_
_symmetry_equiv_pos_as_xyz
'-x, -y, -z'
'x, y, z'

loop_
_atom_site_label
_atom_site_type_symbol
_atom_site_symmetry_multiplicity
_atom_site_fract_x
_atom_site_fract_y
_atom_site_fract_z
_atom_site_occupancy
_atom_site_B_iso_or_equiv
N1 N 2 0.51577(36) 0.54396(29) 0.96273(20) 1 4.29(12)
Pd1 Pd 2 0.62760(24) 0.73944(26) 0.77200(18) 1 4.29(12)
P3 P 2 0.73155(25) 0.71190(36) 0.62455(20) 1 4.29(12)
P4 P 2 0.78926(33) 0.78348(35) 0.86330(25) 1 4.29(12)
Cl1 Cl 2 0.44334(68) 0.69996(93) 0.69607(62) 1 4.29(12)
C6 C 2 0.47202(49) 0.64845(28) 0.96645(34) 1 4.29(12)
C7 C 2 0.51500(45) 0.74828(42) 0.89076(32) 1 4.29(12)
C8 C 2 0.47276(48) 0.85431(26) 0.89081(31) 1 4.29(12)
H9 H 2 0.5019(17) 0.9302(14) 0.8357(12) 1 4.29(12)
C10 C 2 0.39175(49) 0.85802(34) 0.96864(31) 1 4.29(12)
H11 H 2 0.3638(16) 0.9353(16) 0.9684(16) 1 4.29(12)
C12 C 2 0.34979(54) 0.75513(26) 1.04504(37) 1 4.29(12)
H13 H 2 0.2912(16) 0.7577(15) 1.0998(11) 1 4.29(12)
C14 C 2 0.39235(51) 0.65084(27) 1.04378(34) 1 4.29(12)
H15 H 2 0.3660(17) 0.5737(14) 1.0971(13) 1 4.29(12)
C16 C 2 0.67398(46) 0.56437(25) 0.60954(18) 1 4.29(12)
C17 C 2 0.63900(80) 0.45614(28) 0.68985(31) 1 4.29(12)
H18 H 2 0.6352(19) 0.4605(13) 0.7598(12) 1 4.29(12)
C19 C 2 0.60429(79) 0.34344(28) 0.66996(21) 1 4.29(12)
H20 H 2 0.5772(18) 0.2700(16) 0.7262(14) 1 4.29(12)
C21 C 2 0.60738(90) 0.33358(36) 0.57485(20) 1 4.29(12)
H22 H 2 0.5827(18) 0.2530(13) 0.5621(12) 1 4.29(12)
C23 C 2 0.64474(86) 0.43660(29) 0.49629(31) 1 4.29(12)
H24 H 2 0.6458(19) 0.4287(15) 0.4274(14) 1 4.29(12)
C25 C 2 0.68004(69) 0.55255(24) 0.51256(22) 1 4.29(12)
H26 H 2 0.7066(19) 0.6287(14) 0.4544(14) 1 4.29(12)
C27 C 2 0.72140(41) 0.82727(42) 0.50826(30) 1 4.29(12)
C28 C 2 0.61971(29) 0.88839(41) 0.49999(27) 1 4.29(12)
H29 H 2 0.5561(15) 0.8693(14) 0.5596(14) 1 4.29(12)
C30 C 2 0.60307(29) 0.97320(39) 0.40771(26) 1 4.29(12)
H31 H 2 0.5304(20) 1.0159(20) 0.4027(13) 1 4.29(12)
C32 C 2 0.69039(28) 1.00000(41) 0.32612(27) 1 4.29(12)
H33 H 2 0.6763(16) 1.0578(14) 0.2594(13) 1 4.29(12)
C34 C 2 0.79127(28) 0.93710(40) 0.33385(26) 1 4.29(12)
H35 H 2 0.8578(16) 0.9588(14) 0.2766(13) 1 4.29(12)
C36 C 2 0.80761(29) 0.85290(44) 0.42560(27) 1 4.29(12)
H37 H 2 0.8806(17) 0.8114(14) 0.4309(12) 1 4.29(12)
C38 C 2 0.75008(57) 0.75450(33) 0.99736(21) 1 4.29(12)
C39 C 2 0.74572(61) 0.63506(25) 1.06536(20) 1 4.29(12)
H40 H 2 0.7688(14) 0.5679(16) 1.0408(13) 1 4.29(12)
C41 C 2 0.71527(55) 0.61444(24) 1.16430(25) 1 4.29(12)
H42 H 2 0.7145(15) 0.5315(13) 1.2109(12) 1 4.29(12)
C43 C 2 0.68191(56) 0.70771(27) 1.20005(26) 1 4.29(12)
H44 H 2 0.6585(17) 0.6924(17) 1.2727(15) 1 4.29(12)
C45 C 2 0.68145(54) 0.82275(27) 1.13327(21) 1 4.29(12)
H46 H 2 0.6599(15) 0.8907(14) 1.1584(14) 1 4.29(12)
C47 C 2 0.71444(55) 0.84437(25) 1.03297(22) 1 4.29(12)
H48 H 2 0.7122(15) 0.9267(16) 0.9860(14) 1 4.29(12)
C49 C 2 0.85355(48) 0.94507(31) 0.81840(28) 1 4.29(12)
C50 C 2 0.81582(48) 1.01020(34) 0.72919(24) 1 4.29(12)
H51 H 2 0.7603(16) 0.9645(14) 0.6905(12) 1 4.29(12)
C52 C 2 0.85878(53) 1.13832(30) 0.69218(31) 1 4.29(12)
H53 H 2 0.8327(18) 1.1841(15) 0.6279(12) 1 4.29(12)
C54 C 2 0.93739(48) 1.19912(35) 0.74432(24) 1 4.29(12)
H55 H 2 0.9664(15) 1.2881(16) 0.7184(16) 1 4.29(12)
C56 C 2 0.97562(49) 1.13521(29) 0.83393(25) 1 4.29(12)
H57 H 2 1.0330(17) 1.1795(16) 0.8715(14) 1 4.29(12)
C58 C 2 0.93449(52) 1.00873(30) 0.87111(32) 1 4.29(12)
H59 H 2 0.9639(18) 0.9633(20) 0.9351(14) 1 4.29(12)
C60 C 2 0.98593(24) 0.80866(25) 0.60347(25) 1 4.29(12)
C61 C 2 1.10162(27) 0.77245(22) 0.59912(25) 1 4.29(12)
C62 C 2 1.07951(25) 0.64282(27) 0.61229(27) 1 4.29(12)
C63 C 2 0.94985(28) 0.60021(27) 0.62383(28) 1 4.29(12)
C64 C 2 0.89360(23) 0.70335(29) 0.61871(28) 1 4.29(12)
H65 H 2 0.9713(17) 0.8924(16) 0.5981(12) 1 4.29(12)
H66 H 2 1.1862(14) 0.8282(15) 0.5897(12) 1 4.29(12)
H67 H 2 1.1417(17) 0.5892(15) 0.6137(12) 1 4.29(12)
H68 H 2 0.9040(16) 0.5137(16) 0.6350(12) 1 4.29(12)
Fe1 Fe 2 1.00269(16) 0.68020(15) 0.73361(16) 1 4.29(12)
C70 C 2 1.02507(28) 0.55509(28) 0.86376(25) 1 4.29(12)
C71 C 2 1.11589(32) 0.66192(25) 0.85015(25) 1 4.29(12)
C72 C 2 0.90632(24) 0.58865(25) 0.86638(25) 1 4.29(12)
H73 H 2 1.0421(17) 0.4714(17) 0.8698(12) 1 4.29(12)
C74 C 2 1.05341(27) 0.76142(25) 0.84371(26) 1 4.29(12)
H75 H 2 1.2075(17) 0.6669(17) 0.8447(14) 1 4.29(12)
C76 C 2 0.92101(28) 0.71324(28) 0.85444(29) 1 4.29(12)
H77 H 2 0.8245(14) 0.5318(14) 0.8754(13) 1 4.29(12)
H78 H 2 1.0933(15) 0.8495(14) 0.8322(13) 1 4.29(12)
